data_7205361
loop_
_publ_author_name
'Jeong, Kyung Seok'
'Lee, Bo Hyung'
'Li, Qiaowei'
'Choi, Sang Beom'
'Kim, Jaheon'
'Jeong, Nakcheol'

_publ_section_title
;
 Near achiral metal--organic frameworks from conformationally flexible
 homochiral ligands resulted by the preferential formation of
 pseudo-inversion center in asymmetric unit
;
_journal_issue 5
_journal_name_full CrystEngComm
_journal_page_first 1277
_journal_paper_doi 10.1039/c0ce00426j
_journal_volume 13
_journal_year 2011
_chemical_formula_sum 'C64 H70 La2 N2 O20'
_chemical_formula_weight 1465.04
_chemical_name_systematic
;
?
;
_space_group_IT_number 1
_symmetry_cell_setting triclinic
_symmetry_space_group_name_Hall 'P 1'
_symmetry_space_group_name_H-M 'P 1'
_atom_sites_solution_hydrogens geom
_atom_sites_solution_primary direct
_atom_sites_solution_secondary difmap
_audit_creation_method SHELXL-97
_cell_angle_alpha 71.042(2)
_cell_angle_beta 85.290(2)
_cell_angle_gamma 70.907(2)
_cell_formula_units_Z 1
_cell_length_a 9.7792(13)
_cell_length_b 11.3331(14)
_cell_length_c 15.924(2)
_cell_measurement_reflns_used 6969
_cell_measurement_temperature 273(2)
_cell_measurement_theta_max 28.3
_cell_measurement_theta_min 2.2
_cell_volume 1576.7(3)
_computing_structure_refinement 'SHELXL-97 (Sheldrick, 1997)'
_computing_structure_solution 'SHELXS-97 (Sheldrick, 1990)'
_diffrn_ambient_temperature 273(2)
_diffrn_measured_fraction_theta_full 0.984
_diffrn_measured_fraction_theta_max 0.984
_diffrn_radiation_monochromator graphite
_diffrn_radiation_source 'fine-focus sealed tube'
_diffrn_radiation_type MoK\a
_diffrn_radiation_wavelength 0.71073
_diffrn_reflns_av_R_equivalents 0.0209
_diffrn_reflns_av_sigmaI/netI 0.0332
_diffrn_reflns_limit_h_max 12
_diffrn_reflns_limit_h_min -13
_diffrn_reflns_limit_k_max 15
_diffrn_reflns_limit_k_min -15
_diffrn_reflns_limit_l_max 21
_diffrn_reflns_limit_l_min -21
_diffrn_reflns_number 26953
_diffrn_reflns_theta_full 28.32
_diffrn_reflns_theta_max 28.32
_diffrn_reflns_theta_min 2.20
_exptl_absorpt_coefficient_mu 1.412
_exptl_crystal_density_diffrn 1.543
_exptl_crystal_density_method 'not measured'
_exptl_crystal_F_000 742
_refine_diff_density_max 1.761
_refine_diff_density_min -0.644
_refine_diff_density_rms 0.110
_refine_ls_abs_structure_details 'Flack H D (1983), Acta Cryst. A39, 876-881'
_refine_ls_abs_structure_Flack 0.036(17)
_refine_ls_extinction_method none
_refine_ls_goodness_of_fit_ref 1.041
_refine_ls_hydrogen_treatment mixed
_refine_ls_matrix_type full
_refine_ls_number_parameters 809
_refine_ls_number_reflns 14277
_refine_ls_number_restraints 34
_refine_ls_restrained_S_all 1.043
_refine_ls_R_factor_all 0.0445
_refine_ls_R_factor_gt 0.0401
_refine_ls_shift/su_max 0.002
_refine_ls_shift/su_mean 0.000
_refine_ls_structure_factor_coef Fsqd
_refine_ls_weighting_details 'calc w=1/[\s^2^(Fo^2^)+(0.0593P)^2^+2.9403P] where P=(Fo^2^+2Fc^2^)/3'
_refine_ls_weighting_scheme calc
_refine_ls_wR_factor_gt 0.1021
_refine_ls_wR_factor_ref 0.1054
_reflns_number_gt 13152
_reflns_number_total 14277
_reflns_threshold_expression >2sigma(I)
_cod_data_source_file C0CE00426J.TXT
_cod_data_source_block lac
_cod_depositor_comments
;
The following automatic conversions were performed:
'_symmetry_cell_setting' value 'Triclinic' changed to 'triclinic'
according to '/home/saulius/struct/CIF-dictionaries/cif_core.dic'
dictionary named 'cif_core.dic' version 2.4.1 from 2010-06-29.

Automatic conversion script
Id: cif_fix_enum 1555 2011-01-17 13:19:09Z saulius 
;
_cod_original_sg_symbol_H-M P1
_cod_database_code 7205361

loop_
_symmetry_equiv_pos_as_xyz
'x, y, z'

loop_
_atom_site_label
_atom_site_type_symbol
_atom_site_fract_x
_atom_site_fract_y
_atom_site_fract_z
_atom_site_U_iso_or_equiv
_atom_site_adp_type
_atom_site_occupancy
_atom_site_symmetry_multiplicity
_atom_site_calc_flag
_atom_site_refinement_flags
_atom_site_disorder_assembly
_atom_site_disorder_group
La1 La 0.53896(2) 0.90551(2) 1.084065(15) 0.02562(11) Uani 1 1 d . . .
La2 La 0.098865(18) 1.006842(18) 1.062778(14) 0.02280(10) Uani 1 1 d . . .
O1A O 0.4251(9) 1.0264(9) 1.1874(6) 0.046(2) Uani 1 1 d . . .
O2A O 0.1900(8) 1.0563(9) 1.1849(5) 0.0438(18) Uani 1 1 d . . .
O3A O 0.1623(9) 1.1852(6) 1.5853(3) 0.077(2) Uani 1 1 d . . .
O4A O 0.5125(9) 1.7126(9) 1.2183(7) 0.072(3) Uani 1 1 d . . .
O5A O 0.3106(8) 1.8136(7) 1.1429(4) 0.0341(16) Uani 1 1 d . . .
O6A O 0.1075(15) 1.4414(7) 1.5630(5) 0.161(6) Uani 1 1 d . . .
C1A C 0.2266(12) 1.2595(8) 1.5125(5) 0.048(2) Uani 1 1 d D . .
H1A H 0.291(10) 1.272(11) 1.548(6) 0.057 Uiso 1 1 d D . .
C2A C 0.2402(14) 1.2117(9) 1.4360(7) 0.046(3) Uani 1 1 d . . .
C3A C 0.3757(14) 1.1773(13) 1.4001(9) 0.073(4) Uani 1 1 d . . .
H3A H 0.4555 1.1839 1.4240 0.087 Uiso 1 1 calc R . .
C4A C 0.3892(13) 1.1320(11) 1.3263(8) 0.053(3) Uani 1 1 d . . .
H4A H 0.4795 1.1102 1.3011 0.063 Uiso 1 1 calc R . .
C5A C 0.2788(11) 1.1191(10) 1.2912(7) 0.033(2) Uani 1 1 d . . .
C6A C 0.1449(11) 1.1490(12) 1.3265(7) 0.049(2) Uani 1 1 d . . .
H6A H 0.0669 1.1390 1.3030 0.059 Uiso 1 1 calc R . .
C7A C 0.1292(13) 1.1951(11) 1.3994(6) 0.057(3) Uani 1 1 d . . .
H7A H 0.0384 1.2156 1.4242 0.068 Uiso 1 1 calc R . .
C8A C 0.2970(11) 1.0627(10) 1.2135(6) 0.031(2) Uani 1 1 d . . .
C9A C 0.274(2) 1.0782(11) 1.6385(7) 0.137(7) Uani 1 1 d . . .
H9A1 H 0.3372 1.0329 1.6016 0.164 Uiso 1 1 calc R . .
H9A2 H 0.2321 1.0187 1.6814 0.164 Uiso 1 1 calc R . .
H9A3 H 0.3276 1.1103 1.6687 0.164 Uiso 1 1 calc R . .
C10A C 0.1218(16) 1.4030(11) 1.4874(7) 0.068(4) Uani 1 1 d D . .
H10A H 0.026(6) 1.420(12) 1.465(7) 0.082 Uiso 1 1 d D . .
C11A C 0.1864(14) 1.4921(10) 1.4131(6) 0.052(3) Uani 1 1 d . . .
C12A C 0.3008(18) 1.5165(11) 1.4334(7) 0.074(5) Uani 1 1 d . . .
H12A H 0.3370 1.4823 1.4916 0.089 Uiso 1 1 calc R . .
C13A C 0.3695(16) 1.5964(11) 1.3650(7) 0.067(4) Uani 1 1 d . . .
H13A H 0.4480 1.6164 1.3789 0.081 Uiso 1 1 calc R . .
C14A C 0.3153(12) 1.6430(11) 1.2772(6) 0.036(2) Uani 1 1 d . . .
C15A C 0.1970(12) 1.6183(11) 1.2568(7) 0.038(2) Uani 1 1 d . . .
H15A H 0.1597 1.6533 1.1988 0.046 Uiso 1 1 calc R . .
C16A C 0.1317(12) 1.5404(10) 1.3231(8) 0.046(3) Uani 1 1 d . . .
H16A H 0.0536 1.5199 1.3091 0.055 Uiso 1 1 calc R . .
C17A C 0.3871(13) 1.7292(10) 1.2076(7) 0.034(2) Uani 1 1 d . . .
C18A C -0.026(4) 1.5658(15) 1.5447(17) 0.35(3) Uani 1 1 d . . .
H18A H 0.0047 1.6425 1.5218 0.418 Uiso 1 1 calc R . .
H18B H -0.0759 1.5673 1.5990 0.418 Uiso 1 1 calc R . .
H18C H -0.0892 1.5654 1.5020 0.418 Uiso 1 1 calc R . .
O1B O 0.1253(9) 0.1890(9) 0.9251(6) 0.061(3) Uani 1 1 d . . .
O2B O 0.3219(8) 0.1005(7) 1.0109(5) 0.0345(16) Uani 1 1 d . . .
O3B O 0.7004(7) 0.4742(6) 0.7129(4) 0.0737(19) Uani 1 1 d . . .
O4B O 0.2047(9) 0.8750(9) 0.9624(5) 0.0444(19) Uani 1 1 d . . .
O5B O 0.4361(10) 0.8655(8) 0.9670(5) 0.050(2) Uani 1 1 d . . .
O6B O 0.3640(10) 0.6458(7) 0.5922(4) 0.070(2) Uani 1 1 d . . .
C1B C 0.5656(12) 0.4857(10) 0.6794(7) 0.050(2) Uani 1 1 d D . .
H1B H 0.606(9) 0.446(8) 0.634(4) 0.060 Uiso 1 1 d D . .
C2B C 0.4827(12) 0.4054(10) 0.7475(6) 0.040(2) Uani 1 1 d . . .
C3B C 0.3709(14) 0.3691(10) 0.7213(6) 0.050(2) Uani 1 1 d . . .
H3B H 0.3504 0.3904 0.6612 0.060 Uiso 1 1 calc R . .
C4B C 0.2946(13) 0.3050(11) 0.7813(7) 0.045(2) Uani 1 1 d . . .
H4B H 0.2160 0.2898 0.7626 0.054 Uiso 1 1 calc R . .
C5B C 0.3304(11) 0.2613(9) 0.8699(7) 0.032(2) Uani 1 1 d . . .
C6B C 0.4407(11) 0.2955(11) 0.8957(7) 0.034(2) Uani 1 1 d . . .
H6B H 0.4660 0.2684 0.9556 0.040 Uiso 1 1 calc R . .
C7B C 0.5132(13) 0.3686(11) 0.8343(8) 0.044(3) Uani 1 1 d . . .
H7B H 0.5844 0.3927 0.8534 0.053 Uiso 1 1 calc R . .
C8B C 0.2582(12) 0.1796(11) 0.9373(7) 0.035(2) Uani 1 1 d . . .
C9B C 0.8231(14) 0.3539(10) 0.7310(14) 0.176(10) Uani 1 1 d . . .
H9B1 H 0.7911 0.2826 0.7305 0.211 Uiso 1 1 calc R . .
H9B2 H 0.8654 0.3344 0.7883 0.211 Uiso 1 1 calc R . .
H9B3 H 0.8940 0.3653 0.6863 0.211 Uiso 1 1 calc R . .
C10B C 0.4834(10) 0.6309(9) 0.6433(6) 0.047(2) Uani 1 1 d D . .
H10B H 0.554(7) 0.670(7) 0.611(5) 0.056 Uiso 1 1 d D . .
C11B C 0.4306(13) 0.6958(11) 0.7176(7) 0.047(3) Uani 1 1 d . . .
C12B C 0.3005(10) 0.7024(8) 0.7586(6) 0.0376(18) Uani 1 1 d . . .
H12B H 0.2351 0.6737 0.7379 0.045 Uiso 1 1 calc R . .
C13B C 0.2634(12) 0.7504(9) 0.8296(7) 0.0367(19) Uani 1 1 d . . .
H13B H 0.1746 0.7541 0.8564 0.044 Uiso 1 1 calc R . .
C14B C 0.3643(12) 0.7938(11) 0.8606(7) 0.036(2) Uani 1 1 d . . .
C15B C 0.4988(16) 0.7753(18) 0.8208(11) 0.086(5) Uani 1 1 d . . .
H15B H 0.5712 0.7930 0.8442 0.103 Uiso 1 1 calc R . .
C16B C 0.5275(16) 0.7327(18) 0.7494(12) 0.102(6) Uani 1 1 d . . .
H16B H 0.6158 0.7287 0.7219 0.122 Uiso 1 1 calc R . .
C17B C 0.3280(12) 0.8474(10) 0.9350(7) 0.040(2) Uani 1 1 d . . .
C18B C 0.3030(19) 0.7714(11) 0.5334(7) 0.113(5) Uani 1 1 d . . .
H18D H 0.2664 0.8327 0.5660 0.136 Uiso 1 1 calc R . .
H18E H 0.2251 0.7721 0.5000 0.136 Uiso 1 1 calc R . .
H18F H 0.3752 0.7961 0.4935 0.136 Uiso 1 1 calc R . .
O1C O 0.9613(8) 0.8836(8) 0.1655(5) 0.0326(17) Uani 1 1 d . . .
O2C O 0.7430(8) 0.8571(8) 0.1833(4) 0.0351(16) Uani 1 1 d . . .
O3C O 0.7991(7) 0.8354(7) 0.6230(3) 0.0627(17) Uani 1 1 d . . .
O4C O 0.6771(8) 1.0278(8) 0.9857(4) 0.0321(17) Uani 1 1 d . . .
O5C O 0.8889(8) 1.0540(8) 0.9687(4) 0.0354(17) Uani 1 1 d . . .
O6C O 0.6842(5) 1.1238(5) 0.5264(3) 0.0459(11) Uani 1 1 d . . .
C1C C 0.8702(9) 0.9177(9) 0.5652(7) 0.065(2) Uani 1 1 d D . .
H1C H 0.951(7) 0.853(8) 0.603(6) 0.078 Uiso 1 1 d D . .
C2C C 0.8384(9) 0.9273(7) 0.4651(3) 0.099(5) Uani 1 1 d G . .
C3C C 0.9532(8) 0.9409(6) 0.4094(3) 0.063(3) Uani 1 1 d G . .
H3C H 1.0276 0.9624 0.4272 0.075 Uiso 1 1 calc R . .
C4C C 0.9567(6) 0.9223(5) 0.3271(3) 0.0382(19) Uani 1 1 d G . .
H4C H 1.0335 0.9314 0.2898 0.046 Uiso 1 1 calc R . .
C5C C 0.8454(6) 0.8901(6) 0.3005(3) 0.033(2) Uani 1 1 d G . .
C6C C 0.7307(6) 0.8765(7) 0.3562(4) 0.053(3) Uani 1 1 d G . .
H6C H 0.6562 0.8549 0.3384 0.063 Uiso 1 1 calc R . .
C7C C 0.7271(7) 0.8951(7) 0.4385(4) 0.080(4) Uani 1 1 d G . .
H7C H 0.6503 0.8860 0.4758 0.096 Uiso 1 1 calc R . .
C8C C 0.8497(10) 0.8782(9) 0.2092(5) 0.0206(19) Uani 1 1 d . . .
C9C C 0.896(3) 0.736(2) 0.6975(11) 0.264(19) Uani 1 1 d . . .
H9C1 H 0.9747 0.6786 0.6747 0.317 Uiso 1 1 calc R . .
H9C2 H 0.8427 0.6848 0.7380 0.317 Uiso 1 1 calc R . .
H9C3 H 0.9340 0.7792 0.7281 0.317 Uiso 1 1 calc R . .
C10C C 0.8198(9) 1.0560(10) 0.5666(7) 0.056(2) Uani 1 1 d D . .
H10C H 0.913(5) 1.058(9) 0.544(6) 0.067 Uiso 1 1 d D . .
C11C C 0.8002(10) 1.0451(12) 0.6681(5) 0.071(3) Uani 1 1 d . . .
C12C C 0.6758(8) 1.0424(12) 0.7164(6) 0.070(3) Uani 1 1 d . . .
H12C H 0.5948 1.0438 0.6889 0.084 Uiso 1 1 calc R . .
C13C C 0.6692(8) 1.0377(10) 0.8051(5) 0.050(2) Uani 1 1 d . . .
H13C H 0.5828 1.0423 0.8351 0.060 Uiso 1 1 calc R . .
C14C C 0.7943(8) 1.0260(10) 0.8487(5) 0.046(3) Uani 1 1 d . . .
C15C C 0.9223(9) 1.0178(15) 0.8034(6) 0.090(5) Uani 1 1 d . . .
H15C H 1.0057 1.0138 0.8299 0.109 Uiso 1 1 calc R . .
C16C C 0.9209(12) 1.016(3) 0.7170(9) 0.206(14) Uani 1 1 d . . .
H16C H 1.0097 0.9923 0.6905 0.247 Uiso 1 1 calc R . .
C17C C 0.7881(11) 1.0365(11) 0.9416(6) 0.028(2) Uani 1 1 d . . .
C18C C 0.662(2) 1.2547(12) 0.5148(9) 0.129(6) Uani 1 1 d . . .
H18G H 0.7538 1.2683 0.5156 0.155 Uiso 1 1 calc R . .
H18H H 0.6043 1.2792 0.5618 0.155 Uiso 1 1 calc R . .
H18I H 0.6129 1.3076 0.4587 0.155 Uiso 1 1 calc R . .
O11S O 0.7280(10) 0.7177(10) 1.0535(8) 0.099(4) Uani 1 1 d . . .
N11S N 0.9465(10) 0.5936(11) 1.0199(10) 0.131(6) Uani 1 1 d D . .
C11S C 0.8543(19) 0.666(2) 1.0618(15) 0.186(12) Uani 1 1 d D . .
H11S H 0.8963 0.6787 1.1070 0.223 Uiso 1 1 calc R . .
C12S C 0.888(2) 0.525(2) 0.9746(14) 0.192(12) Uani 1 1 d D . .
H12D H 0.9328 0.4310 1.0010 0.230 Uiso 1 1 calc R . .
H12E H 0.7848 0.5451 0.9847 0.230 Uiso 1 1 calc R . .
C13S C 0.910(3) 0.560(4) 0.8816(14) 0.57(4) Uani 1 1 d DU . .
H13D H 0.8817 0.6541 0.8565 0.679 Uiso 1 1 calc R . .
H13E H 0.8530 0.5267 0.8546 0.679 Uiso 1 1 calc R . .
H13F H 1.0106 0.5227 0.8710 0.679 Uiso 1 1 calc R . .
C14S C 1.1014(12) 0.5363(14) 1.0420(16) 0.198(14) Uani 1 1 d D . .
H14A H 1.1546 0.5513 0.9875 0.237 Uiso 1 1 calc R . .
H14B H 1.1264 0.5816 1.0777 0.237 Uiso 1 1 calc R . .
C15S C 1.1464(11) 0.3993(12) 1.0888(14) 0.133(9) Uani 1 1 d D . .
H15D H 1.0938 0.3833 1.1427 0.160 Uiso 1 1 calc R . .
H15E H 1.2482 0.3692 1.1029 0.160 Uiso 1 1 calc R . .
H15F H 1.1277 0.3529 1.0526 0.160 Uiso 1 1 calc R . .
O21S O -0.0954(8) 1.1879(7) 1.1049(4) 0.0419(15) Uani 1 1 d . . .
N21S N -0.3090(6) 1.3153(7) 1.1346(4) 0.0390(16) Uani 1 1 d D . .
C21S C -0.2271(7) 1.2299(6) 1.0983(4) 0.0292(12) Uani 1 1 d D . .
H21S H -0.2722 1.1987 1.0649 0.035 Uiso 1 1 calc R . .
C22S C -0.2455(8) 1.3597(10) 1.1938(5) 0.062(3) Uani 1 1 d D . .
H22A H -0.1414 1.3327 1.1872 0.074 Uiso 1 1 calc R . .
H22B H -0.2806 1.4552 1.1747 0.074 Uiso 1 1 calc R . .
C23S C -0.2754(14) 1.3119(15) 1.2857(6) 0.094(4) Uani 1 1 d D . .
H23A H -0.3755 1.3532 1.2951 0.113 Uiso 1 1 calc R . .
H23B H -0.2157 1.3320 1.3204 0.113 Uiso 1 1 calc R . .
H23C H -0.2553 1.2183 1.3032 0.113 Uiso 1 1 calc R . .
C24S C -0.4655(7) 1.3714(8) 1.1182(5) 0.0472(19) Uani 1 1 d D . .
H24A H -0.5002 1.3093 1.1034 0.057 Uiso 1 1 calc R . .
H24B H -0.5120 1.3847 1.1720 0.057 Uiso 1 1 calc R . .
C25S C -0.5059(15) 1.4948(12) 1.0472(11) 0.107(6) Uani 1 1 d D . .
H25A H -0.4848 1.5602 1.0651 0.129 Uiso 1 1 calc R . .
H25B H -0.6076 1.5221 1.0337 0.129 Uiso 1 1 calc R . .
H25C H -0.4522 1.4843 0.9954 0.129 Uiso 1 1 calc R . .

loop_
_atom_site_aniso_label
_atom_site_aniso_U_11
_atom_site_aniso_U_22
_atom_site_aniso_U_33
_atom_site_aniso_U_23
_atom_site_aniso_U_13
_atom_site_aniso_U_12
La1 0.0195(2) 0.0330(3) 0.0294(2) -0.0136(2) 0.00264(18) -0.0118(2)
La2 0.0182(2) 0.0312(2) 0.0238(2) -0.01221(17) 0.00352(16) -0.01124(19)
O1A 0.033(4) 0.062(5) 0.052(4) -0.031(4) 0.002(3) -0.011(4)
O2A 0.037(3) 0.072(5) 0.040(3) -0.039(3) 0.008(3) -0.020(3)
O3A 0.153(6) 0.063(3) 0.030(2) 0.001(2) -0.001(3) -0.069(4)
O4A 0.025(4) 0.063(5) 0.099(7) 0.021(5) -0.021(4) -0.019(4)
O5A 0.026(3) 0.038(4) 0.032(3) 0.000(3) -0.002(2) -0.012(3)
O6A 0.365(17) 0.073(5) 0.075(5) -0.052(4) 0.126(8) -0.110(8)
C1A 0.090(7) 0.039(4) 0.024(3) -0.008(3) 0.005(4) -0.036(5)
C2A 0.077(7) 0.029(4) 0.039(4) -0.009(3) -0.009(4) -0.024(4)
C3A 0.069(7) 0.093(9) 0.077(7) -0.052(7) -0.022(5) -0.024(6)
C4A 0.049(5) 0.070(7) 0.059(6) -0.045(5) 0.002(4) -0.019(5)
C5A 0.031(5) 0.031(5) 0.037(5) -0.018(4) -0.002(4) 0.000(4)
C6A 0.030(5) 0.075(6) 0.053(5) -0.041(5) 0.004(4) -0.013(4)
C7A 0.062(6) 0.075(6) 0.045(4) -0.040(4) 0.014(4) -0.020(5)
C8A 0.029(4) 0.044(5) 0.036(4) -0.029(4) 0.007(3) -0.015(4)
C9A 0.27(2) 0.065(7) 0.059(6) 0.029(5) -0.054(9) -0.065(10)
C10A 0.128(11) 0.042(5) 0.040(5) -0.020(4) 0.042(6) -0.036(6)
C11A 0.102(9) 0.026(3) 0.028(4) -0.014(3) 0.016(4) -0.019(4)
C12A 0.158(13) 0.041(5) 0.032(4) 0.004(4) -0.027(6) -0.052(7)
C13A 0.112(10) 0.043(5) 0.046(5) 0.019(4) -0.046(6) -0.045(6)
C14A 0.047(6) 0.041(5) 0.028(4) -0.010(4) -0.001(4) -0.024(5)
C15A 0.033(5) 0.035(5) 0.043(5) -0.007(4) -0.004(4) -0.010(4)
C16A 0.036(5) 0.033(5) 0.057(6) -0.003(4) 0.014(4) -0.011(4)
C17A 0.036(6) 0.032(5) 0.033(5) -0.003(4) 0.007(4) -0.017(5)
C18A 0.64(5) 0.080(10) 0.32(3) -0.127(15) 0.39(4) -0.14(2)
O1B 0.044(5) 0.059(5) 0.064(5) 0.024(4) -0.018(4) -0.035(4)
O2B 0.032(4) 0.037(4) 0.035(3) -0.006(3) 0.002(3) -0.016(3)
O3B 0.080(4) 0.087(4) 0.093(4) -0.054(4) 0.052(4) -0.063(4)
O4B 0.033(4) 0.061(5) 0.043(4) -0.038(3) -0.002(3) 0.001(3)
O5B 0.058(5) 0.067(5) 0.046(4) -0.029(3) -0.003(3) -0.036(4)
O6B 0.137(6) 0.059(3) 0.041(3) -0.027(3) 0.010(3) -0.055(4)
C1B 0.071(6) 0.054(6) 0.048(5) -0.032(4) 0.032(4) -0.042(5)
C2B 0.059(5) 0.045(5) 0.036(4) -0.021(4) 0.021(4) -0.038(4)
C3B 0.098(7) 0.036(4) 0.028(4) -0.009(3) 0.006(4) -0.038(5)
C4B 0.054(5) 0.052(5) 0.044(5) -0.018(4) 0.005(4) -0.036(4)
C5B 0.029(4) 0.023(4) 0.039(5) -0.006(3) 0.005(4) -0.008(3)
C6B 0.034(5) 0.041(6) 0.032(4) -0.013(4) 0.011(4) -0.022(5)
C7B 0.043(6) 0.050(6) 0.057(5) -0.029(5) 0.017(4) -0.028(5)
C8B 0.024(5) 0.035(6) 0.047(6) -0.012(4) -0.010(4) -0.010(4)
C9B 0.111(10) 0.054(6) 0.34(3) -0.058(10) 0.153(14) -0.040(6)
C10B 0.064(5) 0.050(4) 0.049(4) -0.034(4) 0.034(4) -0.038(4)
C11B 0.070(6) 0.059(5) 0.041(4) -0.039(4) 0.023(4) -0.040(5)
C12B 0.050(5) 0.041(4) 0.037(3) -0.021(3) -0.002(3) -0.024(4)
C13B 0.038(4) 0.035(4) 0.045(4) -0.017(3) 0.001(3) -0.018(3)
C14B 0.037(5) 0.047(6) 0.042(5) -0.029(4) -0.001(4) -0.020(5)
C15B 0.060(8) 0.139(12) 0.125(11) -0.104(10) 0.037(7) -0.065(8)
C16B 0.063(7) 0.167(13) 0.159(13) -0.137(12) 0.066(8) -0.077(8)
C17B 0.042(6) 0.035(5) 0.042(5) -0.015(4) -0.016(4) -0.005(4)
C18B 0.232(17) 0.069(6) 0.047(5) -0.004(5) -0.027(7) -0.067(9)
O1C 0.019(3) 0.048(5) 0.030(3) -0.009(3) -0.002(3) -0.012(3)
O2C 0.026(3) 0.054(4) 0.030(3) -0.012(3) 0.006(3) -0.020(3)
O3C 0.056(3) 0.097(5) 0.023(2) -0.007(3) 0.008(2) -0.022(3)
O4C 0.031(4) 0.054(5) 0.021(3) -0.015(3) 0.012(3) -0.025(4)
O5C 0.024(3) 0.063(5) 0.024(3) -0.014(3) -0.001(2) -0.021(3)
O6C 0.052(3) 0.051(3) 0.039(2) -0.021(2) 0.0024(19) -0.015(2)
C1C 0.043(4) 0.063(5) 0.085(6) -0.013(4) 0.001(4) -0.021(4)
C2C 0.163(14) 0.125(11) 0.054(6) -0.059(7) 0.037(7) -0.083(11)
C3C 0.116(8) 0.058(5) 0.030(3) -0.013(3) -0.008(4) -0.047(5)
C4C 0.056(5) 0.037(4) 0.022(3) -0.010(3) -0.006(3) -0.014(3)
C5C 0.040(5) 0.033(4) 0.021(4) -0.006(3) -0.006(3) -0.007(4)
C6C 0.062(6) 0.062(5) 0.038(4) -0.013(4) 0.020(4) -0.031(4)
C7C 0.114(10) 0.076(6) 0.033(4) -0.013(4) 0.046(6) -0.023(6)
C8C 0.022(5) 0.027(5) 0.010(3) -0.005(3) 0.001(3) -0.005(4)
C9C 0.38(4) 0.29(3) 0.116(13) 0.141(17) -0.150(19) -0.27(3)
C10C 0.052(5) 0.075(6) 0.054(5) -0.044(5) -0.008(4) -0.013(4)
C11C 0.056(5) 0.098(8) 0.037(4) -0.032(4) -0.014(4) 0.020(5)
C12C 0.034(4) 0.124(9) 0.054(5) -0.060(5) -0.012(3) 0.006(4)
C13C 0.023(3) 0.074(6) 0.046(4) -0.031(4) -0.006(3) 0.006(3)
C14C 0.023(5) 0.090(8) 0.029(5) -0.035(5) 0.009(4) -0.007(5)
C15C 0.021(4) 0.209(14) 0.036(4) -0.066(6) 0.003(3) -0.004(5)
C16C 0.042(6) 0.52(4) 0.089(9) -0.190(17) 0.018(6) -0.041(12)
C17C 0.022(5) 0.036(6) 0.024(4) -0.008(4) 0.004(4) -0.008(4)
C18C 0.26(2) 0.087(8) 0.078(8) -0.044(7) 0.045(10) -0.090(11)
O11S 0.036(5) 0.096(7) 0.194(11) -0.105(8) -0.020(6) 0.007(5)
N11S 0.048(6) 0.079(9) 0.284(19) -0.094(10) 0.046(8) -0.018(6)
C11S 0.106(13) 0.24(2) 0.24(2) -0.20(2) -0.076(14) 0.058(14)
C12S 0.16(2) 0.117(15) 0.26(3) -0.050(17) 0.10(2) -0.039(14)
C13S 0.13(2) 0.81(8) 0.25(4) 0.19(4) 0.08(2) 0.14(3)
C14S 0.057(9) 0.18(2) 0.42(4) -0.23(3) -0.063(14) 0.028(10)
C15S 0.029(5) 0.052(7) 0.27(2) -0.003(10) -0.007(9) 0.002(5)
O21S 0.035(4) 0.045(4) 0.047(3) -0.027(2) 0.000(2) -0.003(3)
N21S 0.032(4) 0.048(4) 0.041(3) -0.025(3) -0.007(2) -0.006(3)
C21S 0.026(3) 0.027(3) 0.034(3) -0.011(2) -0.004(2) -0.005(2)
C22S 0.030(4) 0.099(7) 0.072(5) -0.065(5) -0.006(3) -0.003(4)
C23S 0.085(8) 0.167(12) 0.065(6) -0.066(7) 0.011(5) -0.059(8)
C24S 0.031(4) 0.054(5) 0.055(4) -0.016(3) 0.007(3) -0.015(4)
C25S 0.106(12) 0.061(8) 0.136(12) 0.025(7) -0.070(10) -0.040(8)

loop_
_atom_type_symbol
_atom_type_description
_atom_type_scat_dispersion_real
_atom_type_scat_dispersion_imag
_atom_type_scat_source
C C 0.0033 0.0016 'International Tables Vol C Tables 4.2.6.8 and 6.1.1.4'
H H 0.0000 0.0000 'International Tables Vol C Tables 4.2.6.8 and 6.1.1.4'
N N 0.0061 0.0033 'International Tables Vol C Tables 4.2.6.8 and 6.1.1.4'
O O 0.0106 0.0060 'International Tables Vol C Tables 4.2.6.8 and 6.1.1.4'
La La -0.2871 2.4523 'International Tables Vol C Tables 4.2.6.8 and 6.1.1.4'

loop_
_geom_angle_atom_site_label_1
_geom_angle_atom_site_label_2
_geom_angle_atom_site_label_3
_geom_angle
_geom_angle_site_symmetry_1
_geom_angle_site_symmetry_3
_geom_angle_publ_flag
O4C La1 O5B 94.1(3) . . ?
O4C La1 O1A 107.1(3) . . ?
O5B La1 O1A 131.1(3) . . ?
O4C La1 O2C 79.8(2) . 1_556 ?
O5B La1 O2C 150.4(3) . 1_556 ?
O1A La1 O2C 77.9(3) . 1_556 ?
O4C La1 O11S 82.4(3) . . ?
O5B La1 O11S 74.9(3) . . ?
O1A La1 O11S 149.7(3) . . ?
O2C La1 O11S 75.5(3) 1_556 . ?
O4C La1 O2B 85.0(2) . 1_565 ?
O5B La1 O2B 69.5(3) . 1_565 ?
O1A La1 O2B 69.2(3) . 1_565 ?
O2C La1 O2B 137.6(2) 1_556 1_565 ?
O11S La1 O2B 141.1(3) . 1_565 ?
O4C La1 O4A 152.8(2) . 1_545 ?
O5B La1 O4A 100.2(3) . 1_545 ?
O1A La1 O4A 80.5(3) . 1_545 ?
O2C La1 O4A 76.3(3) 1_556 1_545 ?
O11S La1 O4A 79.2(4) . 1_545 ?
O2B La1 O4A 121.6(3) 1_565 1_545 ?
O4C La1 O5A 158.4(2) . 1_545 ?
O5B La1 O5A 68.7(3) . 1_545 ?
O1A La1 O5A 77.5(3) . 1_545 ?
O2C La1 O5A 121.6(2) 1_556 1_545 ?
O11S La1 O5A 104.5(3) . 1_545 ?
O2B La1 O5A 76.9(2) 1_565 1_545 ?
O4A La1 O5A 47.8(2) 1_545 1_545 ?
O4C La1 C17A 174.7(3) . 1_545 ?
O5B La1 C17A 85.3(3) . 1_545 ?
O1A La1 C17A 77.1(3) . 1_545 ?
O2C La1 C17A 98.1(3) 1_556 1_545 ?
O11S La1 C17A 92.4(4) . 1_545 ?
O2B La1 C17A 99.7(3) 1_565 1_545 ?
O4A La1 C17A 23.3(3) 1_545 1_545 ?
O5A La1 C17A 24.6(3) 1_545 1_545 ?
O4C La1 La2 123.41(19) . . ?
O5B La1 La2 61.3(2) . . ?
O1A La1 La2 70.3(2) . . ?
O2C La1 La2 144.80(16) 1_556 . ?
O11S La1 La2 129.0(2) . . ?
O2B La1 La2 39.79(16) 1_565 . ?
O4A La1 La2 83.76(17) 1_545 . ?
O5A La1 La2 37.14(14) 1_545 . ?
C17A La1 La2 60.7(2) 1_545 . ?
O1C La2 O5C 79.1(2) 1_456 1_455 ?
O1C La2 O4B 104.4(3) 1_456 . ?
O5C La2 O4B 78.1(3) 1_455 . ?
O1C La2 O2A 91.3(3) 1_456 . ?
O5C La2 O2A 145.5(2) 1_455 . ?
O4B La2 O2A 136.3(3) . . ?
O1C La2 O5A 82.7(2) 1_456 1_545 ?
O5C La2 O5A 139.2(2) 1_455 1_545 ?
O4B La2 O5A 71.6(2) . 1_545 ?
O2A La2 O5A 70.4(3) . 1_545 ?
O1C La2 O21S 78.6(2) 1_456 . ?
O5C La2 O21S 75.8(2) 1_455 . ?
O4B La2 O21S 152.7(2) . . ?
O2A La2 O21S 69.8(2) . . ?
O5A La2 O21S 135.2(2) 1_545 . ?
O1C La2 O1B 153.3(2) 1_456 1_565 ?
O5C La2 O1B 76.4(3) 1_455 1_565 ?
O4B La2 O1B 80.6(3) . 1_565 ?
O2A La2 O1B 103.2(3) . 1_565 ?
O5A La2 O1B 123.1(3) 1_545 1_565 ?
O21S La2 O1B 85.5(3) . 1_565 ?
O1C La2 O2B 155.8(2) 1_456 1_565 ?
O5C La2 O2B 125.2(2) 1_455 1_565 ?
O4B La2 O2B 83.3(3) . 1_565 ?
O2A La2 O2B 68.5(2) . 1_565 ?
O5A La2 O2B 78.0(2) 1_545 1_565 ?
O21S La2 O2B 105.2(2) . 1_565 ?
O1B La2 O2B 49.7(2) 1_565 1_565 ?
O1C La2 C8B 175.8(3) 1_456 1_565 ?
O5C La2 C8B 100.5(3) 1_455 1_565 ?
O4B La2 C8B 79.6(3) . 1_565 ?
O2A La2 C8B 86.7(3) . 1_565 ?
O5A La2 C8B 100.1(3) 1_545 1_565 ?
O21S La2 C8B 97.2(3) . 1_565 ?
O1B La2 C8B 24.9(3) 1_565 1_565 ?
O2B La2 C8B 24.9(2) 1_565 1_565 ?
O1C La2 La1 122.63(17) 1_456 . ?
O5C La2 La1 146.97(16) 1_455 . ?
O4B La2 La1 72.57(19) . . ?
O2A La2 La1 64.70(18) . . ?
O5A La2 La1 40.95(16) 1_545 . ?
O21S La2 La1 129.23(16) . . ?
O1B La2 La1 83.99(19) 1_565 . ?
O2B La2 La1 37.11(15) 1_565 . ?
C8B La2 La1 59.7(2) 1_565 . ?
C8A O1A La1 133.5(7) . . ?
C8A O2A La2 142.9(6) . . ?
C9A O3A C1A 108.5(10) . . ?
C17A O4A La1 98.2(7) . 1_565 ?
C17A O5A La2 157.2(7) . 1_565 ?
C17A O5A La1 89.3(6) . 1_565 ?
La2 O5A La1 101.9(2) 1_565 1_565 ?
C10A O6A C18A 105.7(15) . . ?
O3A C1A C2A 111.3(7) . . ?
O3A C1A C10A 105.6(8) . . ?
C2A C1A C10A 109.4(8) . . ?
O3A C1A H1A 96(7) . . ?
C2A C1A H1A 136(8) . . ?
C10A C1A H1A 95(7) . . ?
C7A C2A C3A 117.7(10) . . ?
C7A C2A C1A 124.4(11) . . ?
C3A C2A C1A 117.9(10) . . ?
C2A C3A C4A 118.1(10) . . ?
C2A C3A H3A 120.9 . . ?
C4A C3A H3A 120.9 . . ?
C5A C4A C3A 122.8(12) . . ?
C5A C4A H4A 118.6 . . ?
C3A C4A H4A 118.6 . . ?
C4A C5A C6A 120.5(10) . . ?
C4A C5A C8A 122.1(10) . . ?
C6A C5A C8A 117.3(9) . . ?
C5A C6A C7A 117.5(10) . . ?
C5A C6A H6A 121.3 . . ?
C7A C6A H6A 121.3 . . ?
C2A C7A C6A 123.4(11) . . ?
C2A C7A H7A 118.3 . . ?
C6A C7A H7A 118.3 . . ?
O2A C8A O1A 127.1(9) . . ?
O2A C8A C5A 117.5(9) . . ?
O1A C8A C5A 115.3(9) . . ?
O3A C9A H9A1 109.5 . . ?
O3A C9A H9A2 109.5 . . ?
H9A1 C9A H9A2 109.5 . . ?
O3A C9A H9A3 109.5 . . ?
H9A1 C9A H9A3 109.5 . . ?
H9A2 C9A H9A3 109.5 . . ?
O6A C10A C11A 110.0(9) . . ?
O6A C10A C1A 107.1(10) . . ?
C11A C10A C1A 109.4(10) . . ?
O6A C10A H10A 108(8) . . ?
C11A C10A H10A 105(7) . . ?
C1A C10A H10A 118(8) . . ?
C12A C11A C16A 120.9(10) . . ?
C12A C11A C10A 117.6(11) . . ?
C16A C11A C10A 121.4(11) . . ?
C11A C12A C13A 120.0(10) . . ?
C11A C12A H12A 120.0 . . ?
C13A C12A H12A 120.0 . . ?
C14A C13A C12A 118.7(11) . . ?
C14A C13A H13A 120.6 . . ?
C12A C13A H13A 120.6 . . ?
C15A C14A C13A 121.0(10) . . ?
C15A C14A C17A 121.4(9) . . ?
C13A C14A C17A 117.4(10) . . ?
C14A C15A C16A 119.9(11) . . ?
C14A C15A H15A 120.0 . . ?
C16A C15A H15A 120.0 . . ?
C15A C16A C11A 119.4(11) . . ?
C15A C16A H16A 120.3 . . ?
C11A C16A H16A 120.3 . . ?
O4A C17A O5A 124.4(10) . . ?
O4A C17A C14A 118.2(10) . . ?
O5A C17A C14A 117.4(10) . . ?
O4A C17A La1 58.5(6) . 1_565 ?
O5A C17A La1 66.1(5) . 1_565 ?
C14A C17A La1 174.5(8) . 1_565 ?
O6A C18A H18A 109.5 . . ?
O6A C18A H18B 109.5 . . ?
H18A C18A H18B 109.5 . . ?
O6A C18A H18C 109.5 . . ?
H18A C18A H18C 109.5 . . ?
H18B C18A H18C 109.5 . . ?
C8B O1B La2 99.4(7) . 1_545 ?
C8B O2B La1 145.7(7) . 1_545 ?
C8B O2B La2 92.9(6) . 1_545 ?
La1 O2B La2 103.1(2) 1_545 1_545 ?
C1B O3B C9B 122.7(9) . . ?
C17B O4B La2 128.7(7) . . ?
C17B O5B La1 149.6(8) . . ?
C18B O6B C10B 114.9(8) . . ?
O3B C1B C10B 107.0(7) . . ?
O3B C1B C2B 113.1(9) . . ?
C10B C1B C2B 114.2(9) . . ?
O3B C1B H1B 95(5) . . ?
C10B C1B H1B 113(5) . . ?
C2B C1B H1B 112(5) . . ?
C7B C2B C3B 117.8(9) . . ?
C7B C2B C1B 120.3(9) . . ?
C3B C2B C1B 121.9(9) . . ?
C4B C3B C2B 121.3(9) . . ?
C4B C3B H3B 119.3 . . ?
C2B C3B H3B 119.3 . . ?
C3B C4B C5B 120.9(10) . . ?
C3B C4B H4B 119.6 . . ?
C5B C4B H4B 119.6 . . ?
C4B C5B C6B 117.6(9) . . ?
C4B C5B C8B 122.6(10) . . ?
C6B C5B C8B 119.7(9) . . ?
C7B C6B C5B 121.3(10) . . ?
C7B C6B H6B 119.3 . . ?
C5B C6B H6B 119.3 . . ?
C2B C7B C6B 120.8(10) . . ?
C2B C7B H7B 119.6 . . ?
C6B C7B H7B 119.6 . . ?
O2B C8B O1B 117.6(10) . . ?
O2B C8B C5B 121.7(9) . . ?
O1B C8B C5B 120.7(10) . . ?
O2B C8B La2 62.2(6) . 1_545 ?
O1B C8B La2 55.7(6) . 1_545 ?
C5B C8B La2 174.9(7) . 1_545 ?
O3B C9B H9B1 109.5 . . ?
O3B C9B H9B2 109.5 . . ?
H9B1 C9B H9B2 109.5 . . ?
O3B C9B H9B3 109.5 . . ?
H9B1 C9B H9B3 109.5 . . ?
H9B2 C9B H9B3 109.5 . . ?
O6B C10B C1B 107.9(7) . . ?
O6B C10B C11B 110.1(8) . . ?
C1B C10B C11B 112.9(8) . . ?
O6B C10B H10B 115(5) . . ?
C1B C10B H10B 105(5) . . ?
C11B C10B H10B 106(5) . . ?
C16B C11B C12B 119.0(9) . . ?
C16B C11B C10B 116.3(10) . . ?
C12B C11B C10B 124.2(8) . . ?
C11B C12B C13B 122.3(8) . . ?
C11B C12B H12B 118.9 . . ?
C13B C12B H12B 118.9 . . ?
C12B C13B C14B 118.3(9) . . ?
C12B C13B H13B 120.8 . . ?
C14B C13B H13B 120.8 . . ?
C15B C14B C13B 116.7(10) . . ?
C15B C14B C17B 123.2(10) . . ?
C13B C14B C17B 120.0(10) . . ?
C16B C15B C14B 122.3(12) . . ?
C16B C15B H15B 118.9 . . ?
C14B C15B H15B 118.9 . . ?
C11B C16B C15B 121.1(12) . . ?
C11B C16B H16B 119.5 . . ?
C15B C16B H16B 119.5 . . ?
O4B C17B O5B 123.9(10) . . ?
O4B C17B C14B 121.3(10) . . ?
O5B C17B C14B 114.8(10) . . ?
O6B C18B H18D 109.5 . . ?
O6B C18B H18E 109.5 . . ?
H18D C18B H18E 109.5 . . ?
O6B C18B H18F 109.5 . . ?
H18D C18B H18F 109.5 . . ?
H18E C18B H18F 109.5 . . ?
C8C O1C La2 151.0(7) . 1_654 ?
C8C O2C La1 154.9(6) . 1_554 ?
C1C O3C C9C 111.5(9) . . ?
C17C O4C La1 152.5(8) . . ?
C17C O5C La2 158.1(7) . 1_655 ?
C18C O6C C10C 106.0(10) . . ?
O3C C1C C10C 115.0(8) . . ?
O3C C1C C2C 108.0(7) . . ?
C10C C1C C2C 105.4(7) . . ?
O3C C1C H1C 80(6) . . ?
C10C C1C H1C 120(6) . . ?
C2C C1C H1C 125(6) . . ?
C3C C2C C7C 120.0 . . ?
C3C C2C C1C 112.9(5) . . ?
C7C C2C C1C 125.5(5) . . ?
C2C C3C C4C 120.0 . . ?
C2C C3C H3C 120.0 . . ?
C4C C3C H3C 120.0 . . ?
C5C C4C C3C 120.0 . . ?
C5C C4C H4C 120.0 . . ?
C3C C4C H4C 120.0 . . ?
C6C C5C C4C 120.0 . . ?
C6C C5C C8C 121.8(5) . . ?
C4C C5C C8C 118.1(5) . . ?
C5C C6C C7C 120.0 . . ?
C5C C6C H6C 120.0 . . ?
C7C C6C H6C 120.0 . . ?
C6C C7C C2C 120.0 . . ?
C6C C7C H7C 120.0 . . ?
C2C C7C H7C 120.0 . . ?
O1C C8C O2C 124.6(8) . . ?
O1C C8C C5C 117.6(8) . . ?
O2C C8C C5C 117.7(8) . . ?
O3C C9C H9C1 109.5 . . ?
O3C C9C H9C2 109.5 . . ?
H9C1 C9C H9C2 109.5 . . ?
O3C C9C H9C3 109.5 . . ?
H9C1 C9C H9C3 109.5 . . ?
H9C2 C9C H9C3 109.5 . . ?
O6C C10C C1C 111.2(7) . . ?
O6C C10C C11C 106.1(7) . . ?
C1C C10C C11C 105.2(9) . . ?
O6C C10C H10C 129(6) . . ?
C1C C10C H10C 85(6) . . ?
C11C C10C H10C 116(6) . . ?
C16C C11C C12C 115.1(8) . . ?
C16C C11C C10C 117.4(8) . . ?
C12C C11C C10C 126.7(8) . . ?
C11C C12C C13C 121.7(7) . . ?
C11C C12C H12C 119.1 . . ?
C13C C12C H12C 119.1 . . ?
C12C C13C C14C 119.3(7) . . ?
C12C C13C H13C 120.4 . . ?
C14C C13C H13C 120.4 . . ?
C15C C14C C13C 119.6(6) . . ?
C15C C14C C17C 119.1(8) . . ?
C13C C14C C17C 121.0(7) . . ?
C14C C15C C16C 117.1(9) . . ?
C14C C15C H15C 121.4 . . ?
C16C C15C H15C 121.4 . . ?
C11C C16C C15C 125.1(9) . . ?
C11C C16C H16C 117.4 . . ?
C15C C16C H16C 117.4 . . ?
O5C C17C O4C 123.6(10) . . ?
O5C C17C C14C 118.3(9) . . ?
O4C C17C C14C 118.0(9) . . ?
O6C C18C H18G 109.5 . . ?
O6C C18C H18H 109.5 . . ?
H18G C18C H18H 109.5 . . ?
O6C C18C H18I 109.5 . . ?
H18G C18C H18I 109.5 . . ?
H18H C18C H18I 109.5 . . ?
C11S O11S La1 139.7(11) . . ?
C11S N11S C14S 123.7(16) . . ?
C11S N11S C12S 116.6(15) . . ?
C14S N11S C12S 115.4(14) . . ?
O11S C11S N11S 132.5(16) . . ?
O11S C11S H11S 113.8 . . ?
N11S C11S H11S 113.8 . . ?
C13S C12S N11S 113.8(10) . . ?
C13S C12S H12D 108.8 . . ?
N11S C12S H12D 108.8 . . ?
C13S C12S H12E 108.8 . . ?
N11S C12S H12E 108.8 . . ?
H12D C12S H12E 107.7 . . ?
C12S C13S H13D 109.5 . . ?
C12S C13S H13E 109.5 . . ?
H13D C13S H13E 109.5 . . ?
C12S C13S H13F 109.5 . . ?
H13D C13S H13F 109.5 . . ?
H13E C13S H13F 109.5 . . ?
C15S C14S N11S 114.0(9) . . ?
C15S C14S H14A 108.7 . . ?
N11S C14S H14A 108.7 . . ?
C15S C14S H14B 108.7 . . ?
N11S C14S H14B 108.7 . . ?
H14A C14S H14B 107.6 . . ?
C14S C15S H15D 109.5 . . ?
C14S C15S H15E 109.5 . . ?
H15D C15S H15E 109.5 . . ?
C14S C15S H15F 109.5 . . ?
H15D C15S H15F 109.5 . . ?
H15E C15S H15F 109.5 . . ?
C21S O21S La2 134.7(6) . . ?
C21S N21S C22S 120.3(6) . . ?
C21S N21S C24S 122.4(6) . . ?
C22S N21S C24S 117.3(7) . . ?
O21S C21S N21S 124.6(7) . . ?
O21S C21S H21S 117.7 . . ?
N21S C21S H21S 117.7 . . ?
C23S C22S N21S 115.3(7) . . ?
C23S C22S H22A 108.5 . . ?
N21S C22S H22A 108.5 . . ?
C23S C22S H22B 108.5 . . ?
N21S C22S H22B 108.5 . . ?
H22A C22S H22B 107.5 . . ?
C22S C23S H23A 109.5 . . ?
C22S C23S H23B 109.5 . . ?
H23A C23S H23B 109.5 . . ?
C22S C23S H23C 109.5 . . ?
H23A C23S H23C 109.5 . . ?
H23B C23S H23C 109.5 . . ?
C25S C24S N21S 112.5(6) . . ?
C25S C24S H24A 109.1 . . ?
N21S C24S H24A 109.1 . . ?
C25S C24S H24B 109.1 . . ?
N21S C24S H24B 109.1 . . ?
H24A C24S H24B 107.8 . . ?
C24S C25S H25A 109.5 . . ?
C24S C25S H25B 109.5 . . ?
H25A C25S H25B 109.5 . . ?
C24S C25S H25C 109.5 . . ?
H25A C25S H25C 109.5 . . ?
H25B C25S H25C 109.5 . . ?

loop_
_geom_bond_atom_site_label_1
_geom_bond_atom_site_label_2
_geom_bond_distance
_geom_bond_site_symmetry_2
_geom_bond_publ_flag
La1 O4C 2.380(7) . ?
La1 O5B 2.418(7) . ?
La1 O1A 2.448(8) . ?
La1 O2C 2.454(7) 1_556 ?
La1 O11S 2.477(9) . ?
La1 O2B 2.532(7) 1_565 ?
La1 O4A 2.581(9) 1_545 ?
La1 O5A 2.738(7) 1_545 ?
La1 C17A 2.995(10) 1_545 ?
La1 La2 4.0877(6) . ?
La2 O1C 2.412(7) 1_456 ?
La2 O5C 2.452(6) 1_455 ?
La2 O4B 2.475(7) . ?
La2 O2A 2.492(7) . ?
La2 O5A 2.522(7) 1_545 ?
La2 O21S 2.531(7) . ?
La2 O1B 2.540(7) 1_565 ?
La2 O2B 2.686(7) 1_565 ?
La2 C8B 3.033(12) 1_565 ?
O1A C8A 1.264(12) . ?
O2A C8A 1.207(12) . ?
O3A C9A 1.413(15) . ?
O3A C1A 1.429(9) . ?
O4A C17A 1.196(14) . ?
O4A La1 2.581(8) 1_565 ?
O5A C17A 1.247(12) . ?
O5A La2 2.522(7) 1_565 ?
O5A La1 2.738(7) 1_565 ?
O6A C10A 1.389(13) . ?
O6A C18A 1.54(3) . ?
C1A C2A 1.466(13) . ?
C1A C10A 1.553(15) . ?
C1A H1A 0.958(10) . ?
C2A C7A 1.365(15) . ?
C2A C3A 1.384(17) . ?
C3A C4A 1.409(15) . ?
C3A H3A 0.9300 . ?
C4A C5A 1.324(15) . ?
C4A H4A 0.9300 . ?
C5A C6A 1.363(14) . ?
C5A C8A 1.541(13) . ?
C6A C7A 1.400(13) . ?
C6A H6A 0.9300 . ?
C7A H7A 0.9300 . ?
C9A H9A1 0.9600 . ?
C9A H9A2 0.9600 . ?
C9A H9A3 0.9600 . ?
C10A C11A 1.529(15) . ?
C10A H10A 0.966(10) . ?
C11A C12A 1.324(18) . ?
C11A C16A 1.436(15) . ?
C12A C13A 1.447(17) . ?
C12A H12A 0.9300 . ?
C13A C14A 1.405(13) . ?
C13A H13A 0.9300 . ?
C14A C15A 1.361(15) . ?
C14A C17A 1.514(13) . ?
C15A C16A 1.399(15) . ?
C15A H15A 0.9300 . ?
C16A H16A 0.9300 . ?
C17A La1 2.995(10) 1_565 ?
C18A H18A 0.9600 . ?
C18A H18B 0.9600 . ?
C18A H18C 0.9600 . ?
O1B C8B 1.294(13) . ?
O1B La2 2.540(7) 1_545 ?
O2B C8B 1.280(12) . ?
O2B La1 2.532(7) 1_545 ?
O2B La2 2.686(7) 1_545 ?
O3B C1B 1.414(13) . ?
O3B C9B 1.453(13) . ?
O4B C17B 1.224(14) . ?
O5B C17B 1.310(13) . ?
O6B C18B 1.389(13) . ?
O6B C10B 1.411(11) . ?
C1B C10B 1.510(14) . ?
C1B C2B 1.535(12) . ?
C1B H1B 0.967(10) . ?
C2B C7B 1.336(15) . ?
C2B C3B 1.421(15) . ?
C3B C4B 1.336(14) . ?
C3B H3B 0.9300 . ?
C4B C5B 1.368(14) . ?
C4B H4B 0.9300 . ?
C5B C6B 1.390(14) . ?
C5B C8B 1.471(14) . ?
C6B C7B 1.374(14) . ?
C6B H6B 0.9300 . ?
C7B H7B 0.9300 . ?
C8B La2 3.033(11) 1_545 ?
C9B H9B1 0.9600 . ?
C9B H9B2 0.9600 . ?
C9B H9B3 0.9600 . ?
C10B C11B 1.556(11) . ?
C10B H10B 0.961(10) . ?
C11B C16B 1.344(16) . ?
C11B C12B 1.373(14) . ?
C12B C13B 1.380(13) . ?
C12B H12B 0.9300 . ?
C13B C14B 1.420(13) . ?
C13B H13B 0.9300 . ?
C14B C15B 1.395(17) . ?
C14B C17B 1.468(14) . ?
C15B C16B 1.348(19) . ?
C15B H15B 0.9300 . ?
C16B H16B 0.9300 . ?
C18B H18D 0.9600 . ?
C18B H18E 0.9600 . ?
C18B H18F 0.9600 . ?
O1C C8C 1.253(11) . ?
O1C La2 2.412(7) 1_654 ?
O2C C8C 1.270(12) . ?
O2C La1 2.454(7) 1_554 ?
O3C C1C 1.401(10) . ?
O3C C9C 1.482(16) . ?
O4C C17C 1.258(12) . ?
O5C C17C 1.204(12) . ?
O5C La2 2.452(6) 1_655 ?
O6C C18C 1.378(12) . ?
O6C C10C 1.383(10) . ?
C1C C10C 1.488(13) . ?
C1C C2C 1.611(11) . ?
C1C H1C 0.965(10) . ?
C2C C3C 1.3900 . ?
C2C C7C 1.3900 . ?
C3C C4C 1.3900 . ?
C3C H3C 0.9300 . ?
C4C C5C 1.3900 . ?
C4C H4C 0.9300 . ?
C5C C6C 1.3900 . ?
C5C C8C 1.499(9) . ?
C6C C7C 1.3900 . ?
C6C H6C 0.9300 . ?
C7C H7C 0.9300 . ?
C9C H9C1 0.9600 . ?
C9C H9C2 0.9600 . ?
C9C H9C3 0.9600 . ?
C10C C11C 1.580(12) . ?
C10C H10C 0.955(10) . ?
C11C C16C 1.355(14) . ?
C11C C12C 1.389(13) . ?
C12C C13C 1.392(10) . ?
C12C H12C 0.9300 . ?
C13C C14C 1.404(10) . ?
C13C H13C 0.9300 . ?
C14C C15C 1.384(9) . ?
C14C C17C 1.517(12) . ?
C15C C16C 1.385(13) . ?
C15C H15C 0.9300 . ?
C16C H16C 0.9300 . ?
C18C H18G 0.9600 . ?
C18C H18H 0.9600 . ?
C18C H18I 0.9600 . ?
O11S C11S 1.179(17) . ?
N11S C11S 1.303(9) . ?
N11S C14S 1.461(8) . ?
N11S C12S 1.474(9) . ?
C11S H11S 0.9300 . ?
C12S C13S 1.421(11) . ?
C12S H12D 0.9700 . ?
C12S H12E 0.9700 . ?
C13S H13D 0.9600 . ?
C13S H13E 0.9600 . ?
C13S H13F 0.9600 . ?
C14S C15S 1.419(10) . ?
C14S H14A 0.9700 . ?
C14S H14B 0.9700 . ?
C15S H15D 0.9600 . ?
C15S H15E 0.9600 . ?
C15S H15F 0.9600 . ?
O21S C21S 1.219(9) . ?
N21S C21S 1.302(6) . ?
N21S C22S 1.461(6) . ?
N21S C24S 1.462(6) . ?
C21S H21S 0.9300 . ?
C22S C23S 1.428(9) . ?
C22S H22A 0.9700 . ?
C22S H22B 0.9700 . ?
C23S H23A 0.9600 . ?
C23S H23B 0.9600 . ?
C23S H23C 0.9600 . ?
C24S C25S 1.440(9) . ?
C24S H24A 0.9700 . ?
C24S H24B 0.9700 . ?
C25S H25A 0.9600 . ?
C25S H25B 0.9600 . ?
C25S H25C 0.9600 . ?

loop_
_geom_torsion_atom_site_label_1
_geom_torsion_atom_site_label_2
_geom_torsion_atom_site_label_3
_geom_torsion_atom_site_label_4
_geom_torsion
_geom_torsion_site_symmetry_1
_geom_torsion_site_symmetry_2
_geom_torsion_site_symmetry_3
_geom_torsion_site_symmetry_4
_geom_torsion_publ_flag
O4C La1 La2 O1C -178.6(4) . . . 1_456 ?
O5B La1 La2 O1C 106.6(3) . . . 1_456 ?
O1A La1 La2 O1C -80.7(3) . . . 1_456 ?
O2C La1 La2 O1C -54.0(4) 1_556 . . 1_456 ?
O11S La1 La2 O1C 72.1(5) . . . 1_456 ?
O2B La1 La2 O1C -161.5(3) 1_565 . . 1_456 ?
O4A La1 La2 O1C 1.4(3) 1_545 . . 1_456 ?
O5A La1 La2 O1C 14.6(3) 1_545 . . 1_456 ?
C17A La1 La2 O1C 5.2(3) 1_545 . . 1_456 ?
O4C La1 La2 O5C 56.5(4) . . . 1_455 ?
O5B La1 La2 O5C -18.2(4) . . . 1_455 ?
O1A La1 La2 O5C 154.5(4) . . . 1_455 ?
O2C La1 La2 O5C -178.8(6) 1_556 . . 1_455 ?
O11S La1 La2 O5C -52.7(5) . . . 1_455 ?
O2B La1 La2 O5C 73.7(4) 1_565 . . 1_455 ?
O4A La1 La2 O5C -123.4(4) 1_545 . . 1_455 ?
O5A La1 La2 O5C -110.3(4) 1_545 . . 1_455 ?
C17A La1 La2 O5C -119.7(4) 1_545 . . 1_455 ?
O4C La1 La2 O4B 85.1(3) . . . . ?
O5B La1 La2 O4B 10.4(3) . . . . ?
O1A La1 La2 O4B -177.0(4) . . . . ?
O2C La1 La2 O4B -150.3(4) 1_556 . . . ?
O11S La1 La2 O4B -24.1(5) . . . . ?
O2B La1 La2 O4B 102.2(3) 1_565 . . . ?
O4A La1 La2 O4B -94.8(4) 1_545 . . . ?
O5A La1 La2 O4B -81.7(3) 1_545 . . . ?
C17A La1 La2 O4B -91.1(3) 1_545 . . . ?
O4C La1 La2 O2A -104.5(3) . . . . ?
O5B La1 La2 O2A -179.2(4) . . . . ?
O1A La1 La2 O2A -6.5(3) . . . . ?
O2C La1 La2 O2A 20.1(4) 1_556 . . . ?
O11S La1 La2 O2A 146.3(5) . . . . ?
O2B La1 La2 O2A -87.3(3) 1_565 . . . ?
O4A La1 La2 O2A 75.6(4) 1_545 . . . ?
O5A La1 La2 O2A 88.7(3) 1_545 . . . ?
C17A La1 La2 O2A 79.3(3) 1_545 . . . ?
O4C La1 La2 O5A 166.8(3) . . . 1_545 ?
O5B La1 La2 O5A 92.1(3) . . . 1_545 ?
O1A La1 La2 O5A -95.3(3) . . . 1_545 ?
O2C La1 La2 O5A -68.6(4) 1_556 . . 1_545 ?
O11S La1 La2 O5A 57.6(5) . . . 1_545 ?
O2B La1 La2 O5A -176.1(5) 1_565 . . 1_545 ?
O4A La1 La2 O5A -13.1(4) 1_545 . . 1_545 ?
C17A La1 La2 O5A -9.4(4) 1_545 . . 1_545 ?
O4C La1 La2 O21S -75.9(3) . . . . ?
O5B La1 La2 O21S -150.7(3) . . . . ?
O1A La1 La2 O21S 22.0(3) . . . . ?
O2C La1 La2 O21S 48.7(4) 1_556 . . . ?
O11S La1 La2 O21S 174.8(5) . . . . ?
O2B La1 La2 O21S -58.8(3) 1_565 . . . ?
O4A La1 La2 O21S 104.1(3) 1_545 . . . ?
O5A La1 La2 O21S 117.2(3) 1_545 . . . ?
C17A La1 La2 O21S 107.8(3) 1_545 . . . ?
O4C La1 La2 O1B 3.2(3) . . . 1_565 ?
O5B La1 La2 O1B -71.6(3) . . . 1_565 ?
O1A La1 La2 O1B 101.1(3) . . . 1_565 ?
O2C La1 La2 O1B 127.8(4) 1_556 . . 1_565 ?
O11S La1 La2 O1B -106.1(5) . . . 1_565 ?
O2B La1 La2 O1B 20.3(3) 1_565 . . 1_565 ?
O4A La1 La2 O1B -176.8(5) 1_545 . . 1_565 ?
O5A La1 La2 O1B -163.7(4) 1_545 . . 1_565 ?
C17A La1 La2 O1B -173.0(3) 1_545 . . 1_565 ?
O4C La1 La2 O2B -17.1(3) . . . 1_565 ?
O5B La1 La2 O2B -91.9(3) . . . 1_565 ?
O1A La1 La2 O2B 80.8(3) . . . 1_565 ?
O2C La1 La2 O2B 107.5(4) 1_556 . . 1_565 ?
O11S La1 La2 O2B -126.4(5) . . . 1_565 ?
O4A La1 La2 O2B 162.9(4) 1_545 . . 1_565 ?
O5A La1 La2 O2B 176.1(5) 1_545 . . 1_565 ?
C17A La1 La2 O2B 166.7(3) 1_545 . . 1_565 ?
O4C La1 La2 C8B -2.8(3) . . . 1_565 ?
O5B La1 La2 C8B -77.5(3) . . . 1_565 ?
O1A La1 La2 C8B 95.2(3) . . . 1_565 ?
O2C La1 La2 C8B 121.8(4) 1_556 . . 1_565 ?
O11S La1 La2 C8B -112.0(5) . . . 1_565 ?
O2B La1 La2 C8B 14.4(4) 1_565 . . 1_565 ?
O4A La1 La2 C8B 177.3(4) 1_545 . . 1_565 ?
O5A La1 La2 C8B -169.6(3) 1_545 . . 1_565 ?
C17A La1 La2 C8B -179.0(5) 1_545 . . 1_565 ?
O4C La1 O1A C8A 130.8(11) . . . . ?
O5B La1 O1A C8A 19.3(13) . . . . ?
O2C La1 O1A C8A -153.9(12) 1_556 . . . ?
O11S La1 O1A C8A -124.6(11) . . . . ?
O2B La1 O1A C8A 53.2(11) 1_565 . . . ?
O4A La1 O1A C8A -76.0(11) 1_545 . . . ?
O5A La1 O1A C8A -27.3(11) 1_545 . . . ?
C17A La1 O1A C8A -52.5(11) 1_545 . . . ?
La2 La1 O1A C8A 10.7(11) . . . . ?
O1C La2 O2A C8A 137.9(13) 1_456 . . . ?
O5C La2 O2A C8A -149.7(12) 1_455 . . . ?
O4B La2 O2A C8A 25.3(15) . . . . ?
O5A La2 O2A C8A 56.1(13) 1_545 . . . ?
O21S La2 O2A C8A -144.8(14) . . . . ?
O1B La2 O2A C8A -64.7(14) 1_565 . . . ?
O2B La2 O2A C8A -28.3(13) 1_565 . . . ?
C8B La2 O2A C8A -45.8(13) 1_565 . . . ?
La1 La2 O2A C8A 12.0(13) . . . . ?
C9A O3A C1A C2A 90.2(11) . . . . ?
C9A O3A C1A C10A -151.2(9) . . . . ?
O3A C1A C2A C7A 52.2(14) . . . . ?
C10A C1A C2A C7A -64.0(13) . . . . ?
O3A C1A C2A C3A -125.7(11) . . . . ?
C10A C1A C2A C3A 118.0(12) . . . . ?
C7A C2A C3A C4A 2.2(17) . . . . ?
C1A C2A C3A C4A -179.7(10) . . . . ?
C2A C3A C4A C5A -1.1(19) . . . . ?
C3A C4A C5A C6A -0.5(19) . . . . ?
C3A C4A C5A C8A -176.8(11) . . . . ?
C4A C5A C6A C7A 1.0(18) . . . . ?
C8A C5A C6A C7A 177.4(10) . . . . ?
C3A C2A C7A C6A -1.8(18) . . . . ?
C1A C2A C7A C6A -179.8(10) . . . . ?
C5A C6A C7A C2A 0.2(18) . . . . ?
La2 O2A C8A O1A -9(2) . . . . ?
La2 O2A C8A C5A 172.2(8) . . . . ?
La1 O1A C8A O2A -8(2) . . . . ?
La1 O1A C8A C5A 170.9(7) . . . . ?
C4A C5A C8A O2A -179.0(11) . . . . ?
C6A C5A C8A O2A 4.6(16) . . . . ?
C4A C5A C8A O1A 1.9(17) . . . . ?
C6A C5A C8A O1A -174.5(11) . . . . ?
C18A O6A C10A C11A 76.5(15) . . . . ?
C18A O6A C10A C1A -164.8(12) . . . . ?
O3A C1A C10A O6A 57.6(12) . . . . ?
C2A C1A C10A O6A 177.4(10) . . . . ?
O3A C1A C10A C11A 176.7(8) . . . . ?
C2A C1A C10A C11A -63.5(12) . . . . ?
O6A C10A C11A C12A 46.6(17) . . . . ?
C1A C10A C11A C12A -70.7(13) . . . . ?
O6A C10A C11A C16A -137.7(12) . . . . ?
C1A C10A C11A C16A 105.0(13) . . . . ?
C16A C11A C12A C13A 2(2) . . . . ?
C10A C11A C12A C13A 177.8(11) . . . . ?
C11A C12A C13A C14A -2(2) . . . . ?
C12A C13A C14A C15A 3(2) . . . . ?
C12A C13A C14A C17A 178.5(12) . . . . ?
C13A C14A C15A C16A -3.0(18) . . . . ?
C17A C14A C15A C16A -178.8(10) . . . . ?
C14A C15A C16A C11A 2.9(17) . . . . ?
C12A C11A C16A C15A -2.5(17) . . . . ?
C10A C11A C16A C15A -178.1(10) . . . . ?
La1 O4A C17A O5A 4.6(15) 1_565 . . . ?
La1 O4A C17A C14A -175.0(9) 1_565 . . . ?
La2 O5A C17A O4A -124.7(17) 1_565 . . . ?
La1 O5A C17A O4A -4.3(14) 1_565 . . . ?
La2 O5A C17A C14A 55(2) 1_565 . . . ?
La1 O5A C17A C14A 175.3(9) 1_565 . . . ?
La2 O5A C17A La1 -120.4(18) 1_565 . . 1_565 ?
C15A C14A C17A O4A -154.5(12) . . . . ?
C13A C14A C17A O4A 29.6(18) . . . . ?
C15A C14A C17A O5A 25.9(17) . . . . ?
C13A C14A C17A O5A -150.0(11) . . . . ?
C15A C14A C17A La1 154(8) . . . 1_565 ?
C13A C14A C17A La1 -22(9) . . . 1_565 ?
O1C La2 O4B C17B -136.2(10) 1_456 . . . ?
O5C La2 O4B C17B 148.5(10) 1_455 . . . ?
O2A La2 O4B C17B -28.6(12) . . . . ?
O5A La2 O4B C17B -59.1(10) 1_545 . . . ?
O21S La2 O4B C17B 130.8(9) . . . . ?
O1B La2 O4B C17B 70.6(10) 1_565 . . . ?
O2B La2 O4B C17B 20.4(10) 1_565 . . . ?
C8B La2 O4B C17B 45.3(10) 1_565 . . . ?
La1 La2 O4B C17B -16.0(9) . . . . ?
O4C La1 O5B C17B -148.1(15) . . . . ?
O1A La1 O5B C17B -31.2(17) . . . . ?
O2C La1 O5B C17B 135.3(14) 1_556 . . . ?
O11S La1 O5B C17B 130.9(16) . . . . ?
O2B La1 O5B C17B -65.1(15) 1_565 . . . ?
O4A La1 O5B C17B 55.1(15) 1_545 . . . ?
O5A La1 O5B C17B 18.4(14) 1_545 . . . ?
C17A La1 O5B C17B 37.1(15) 1_545 . . . ?
La2 La1 O5B C17B -22.0(14) . . . . ?
C9B O3B C1B C10B -163.0(9) . . . . ?
C9B O3B C1B C2B 70.3(12) . . . . ?
O3B C1B C2B C7B 21.1(14) . . . . ?
C10B C1B C2B C7B -101.7(12) . . . . ?
O3B C1B C2B C3B -159.7(9) . . . . ?
C10B C1B C2B C3B 77.5(13) . . . . ?
C7B C2B C3B C4B 2.7(18) . . . . ?
C1B C2B C3B C4B -176.5(11) . . . . ?
C2B C3B C4B C5B -6.1(18) . . . . ?
C3B C4B C5B C6B 5.3(17) . . . . ?
C3B C4B C5B C8B -174.1(11) . . . . ?
C4B C5B C6B C7B -1.2(17) . . . . ?
C8B C5B C6B C7B 178.2(10) . . . . ?
C3B C2B C7B C6B 1.4(17) . . . . ?
C1B C2B C7B C6B -179.3(10) . . . . ?
C5B C6B C7B C2B -2.2(18) . . . . ?
La1 O2B C8B O1B 124.7(12) 1_545 . . . ?
La2 O2B C8B O1B 6.2(11) 1_545 . . . ?
La1 O2B C8B C5B -57.7(17) 1_545 . . . ?
La2 O2B C8B C5B -176.2(10) 1_545 . . . ?
La1 O2B C8B La2 118.5(11) 1_545 . . 1_545 ?
La2 O1B C8B O2B -6.7(12) 1_545 . . . ?
La2 O1B C8B C5B 175.7(9) 1_545 . . . ?
C4B C5B C8B O2B 153.5(11) . . . . ?
C6B C5B C8B O2B -25.8(17) . . . . ?
C4B C5B C8B O1B -28.9(18) . . . . ?
C6B C5B C8B O1B 151.7(11) . . . . ?
C4B C5B C8B La2 15(9) . . . 1_545 ?
C6B C5B C8B La2 -164(8) . . . 1_545 ?
C18B O6B C10B C1B -161.5(9) . . . . ?
C18B O6B C10B C11B 74.8(11) . . . . ?
O3B C1B C10B O6B 167.0(6) . . . . ?
C2B C1B C10B O6B -67.0(9) . . . . ?
O3B C1B C10B C11B -71.1(9) . . . . ?
C2B C1B C10B C11B 54.9(11) . . . . ?
O6B C10B C11B C16B -156.3(13) . . . . ?
C1B C10B C11B C16B 83.1(14) . . . . ?
O6B C10B C11B C12B 31.9(14) . . . . ?
C1B C10B C11B C12B -88.7(13) . . . . ?
C16B C11B C12B C13B 2.4(18) . . . . ?
C10B C11B C12B C13B 174.1(10) . . . . ?
C11B C12B C13B C14B -0.1(15) . . . . ?
C12B C13B C14B C15B -4.7(17) . . . . ?
C12B C13B C14B C17B 179.0(10) . . . . ?
C13B C14B C15B C16B 8(2) . . . . ?
C17B C14B C15B C16B -176.3(16) . . . . ?
C12B C11B C16B C15B 0(3) . . . . ?
C10B C11B C16B C15B -172.1(15) . . . . ?
C14B C15B C16B C11B -5(3) . . . . ?
La2 O4B C17B O5B 12.3(17) . . . . ?
La2 O4B C17B C14B -166.1(8) . . . . ?
La1 O5B C17B O4B 16(2) . . . . ?
La1 O5B C17B C14B -165.1(10) . . . . ?
C15B C14B C17B O4B 172.4(14) . . . . ?
C13B C14B C17B O4B -11.6(18) . . . . ?
C15B C14B C17B O5B -6.1(18) . . . . ?
C13B C14B C17B O5B 170.0(10) . . . . ?
O5B La1 O4C C17C -85.6(15) . . . . ?
O1A La1 O4C C17C 139.1(15) . . . . ?
O2C La1 O4C C17C 65.2(15) 1_556 . . . ?
O11S La1 O4C C17C -11.4(15) . . . . ?
O2B La1 O4C C17C -154.5(15) 1_565 . . . ?
O4A La1 O4C C17C 36.3(18) 1_545 . . . ?
O5A La1 O4C C17C -121.7(14) 1_545 . . . ?
C17A La1 O4C C17C -3(4) 1_545 . . . ?
La2 La1 O4C C17C -143.7(14) . . . . ?
C9C O3C C1C C10C -110.5(15) . . . . ?
C9C O3C C1C C2C 132.1(14) . . . . ?
O3C C1C C2C C3C -147.2(5) . . . . ?
C10C C1C C2C C3C 89.4(7) . . . . ?
O3C C1C C2C C7C 18.1(9) . . . . ?
C10C C1C C2C C7C -105.3(8) . . . . ?
C7C C2C C3C C4C 0.0 . . . . ?
C1C C2C C3C C4C 166.2(6) . . . . ?
C2C C3C C4C C5C 0.0 . . . . ?
C3C C4C C5C C6C 0.0 . . . . ?
C3C C4C C5C C8C 176.7(6) . . . . ?
C4C C5C C6C C7C 0.0 . . . . ?
C8C C5C C6C C7C -176.6(7) . . . . ?
C5C C6C C7C C2C 0.0 . . . . ?
C3C C2C C7C C6C 0.0 . . . . ?
C1C C2C C7C C6C -164.3(7) . . . . ?
La2 O1C C8C O2C 94.2(16) 1_654 . . . ?
La2 O1C C8C C5C -89.4(13) 1_654 . . . ?
La1 O2C C8C O1C -62(2) 1_554 . . . ?
La1 O2C C8C C5C 122.1(13) 1_554 . . . ?
C6C C5C C8C O1C -175.6(7) . . . . ?
C4C C5C C8C O1C 7.8(11) . . . . ?
C6C C5C C8C O2C 1.0(11) . . . . ?
C4C C5C C8C O2C -175.6(7) . . . . ?
C18C O6C C10C C1C -167.7(9) . . . . ?
C18C O6C C10C C11C 78.5(10) . . . . ?
O3C C1C C10C O6C -72.1(9) . . . . ?
C2C C1C C10C O6C 46.7(11) . . . . ?
O3C C1C C10C C11C 42.3(11) . . . . ?
C2C C1C C10C C11C 161.1(7) . . . . ?
O6C C10C C11C C16C -162.3(16) . . . . ?
C1C C10C C11C C16C 79.8(18) . . . . ?
O6C C10C C11C C12C 28.4(15) . . . . ?
C1C C10C C11C C12C -89.5(13) . . . . ?
C16C C11C C12C C13C 13(2) . . . . ?
C10C C11C C12C C13C -177.5(10) . . . . ?
C11C C12C C13C C14C -4.6(17) . . . . ?
C12C C13C C14C C15C -0.8(16) . . . . ?
C12C C13C C14C C17C 172.8(10) . . . . ?
C13C C14C C15C C16C -3(2) . . . . ?
C17C C14C C15C C16C -176.5(16) . . . . ?
C12C C11C C16C C15C -18(3) . . . . ?
C10C C11C C16C C15C 171.9(19) . . . . ?
C14C C15C C16C C11C 13(3) . . . . ?
La2 O5C C17C O4C 65(3) 1_655 . . . ?
La2 O5C C17C C14C -115.5(17) 1_655 . . . ?
La1 O4C C17C O5C -93.7(18) . . . . ?
La1 O4C C17C C14C 87.0(16) . . . . ?
C15C C14C C17C O5C 9.2(16) . . . . ?
C13C C14C C17C O5C -164.4(10) . . . . ?
C15C C14C C17C O4C -171.5(11) . . . . ?
C13C C14C C17C O4C 14.9(15) . . . . ?
O4C La1 O11S C11S 61(3) . . . . ?
O5B La1 O11S C11S 157(3) . . . . ?
O1A La1 O11S C11S -50(3) . . . . ?
O2C La1 O11S C11S -21(3) 1_556 . . . ?
O2B La1 O11S C11S 133(2) 1_565 . . . ?
O4A La1 O11S C11S -99(3) 1_545 . . . ?
O5A La1 O11S C11S -140(3) 1_545 . . . ?
C17A La1 O11S C11S -118(3) 1_545 . . . ?
La2 La1 O11S C11S -172(2) . . . . ?
La1 O11S C11S N11S -155.3(19) . . . . ?
C14S N11S C11S O11S -179(3) . . . . ?
C12S N11S C11S O11S -24(4) . . . . ?
C11S N11S C12S C13S 121(3) . . . . ?
C14S N11S C12S C13S -82(2) . . . . ?
C11S N11S C14S C15S 104(3) . . . . ?
C12S N11S C14S C15S -52(3) . . . . ?
O1C La2 O21S C21S -60.7(7) 1_456 . . . ?
O5C La2 O21S C21S 20.8(7) 1_455 . . . ?
O4B La2 O21S C21S 38.7(11) . . . . ?
O2A La2 O21S C21S -156.3(8) . . . . ?
O5A La2 O21S C21S -127.9(7) 1_545 . . . ?
O1B La2 O21S C21S 97.9(7) 1_565 . . . ?
O2B La2 O21S C21S 144.0(7) 1_565 . . . ?
C8B La2 O21S C21S 119.9(7) 1_565 . . . ?
La1 La2 O21S C21S 176.3(6) . . . . ?
La2 O21S C21S N21S 171.2(5) . . . . ?
C22S N21S C21S O21S -5.1(11) . . . . ?
C24S N21S C21S O21S 174.4(7) . . . . ?
C21S N21S C22S C23S -108.2(10) . . . . ?
C24S N21S C22S C23S 72.2(11) . . . . ?
C21S N21S C24S C25S -94.1(12) . . . . ?
C22S N21S C24S C25S 85.4(12) . . . . ?
